data_4085840
loop_
_publ_author_name
'Eguillor, Beatriz'
'Esteruelas, Miguel A.'
'Fern\'andez, Israel'
'G\'omez-Gallego, Mar'
'Lled\'os, Agust\'i'
'Mart\'in-Ortiz, Mamen'
'Oliv\'an, Montserrat'
'O\~nate, Enrique'
'Sierra, Miguel A.'

_publ_section_title
;
 Azole Assisted C--H Bond Activation Promoted by an Osmium-Polyhydride:
 Discerning between N and NH
;
_journal_issue 10
_journal_name_full Organometallics
_journal_page_first 1898
_journal_paper_doi 10.1021/acs.organomet.5b00174
_journal_volume 34
_journal_year 2015
_chemical_formula_sum 'C27 H51 N Os P2 S'
_chemical_formula_weight 673.89
_chemical_name_systematic
; 
 ? 
;
_space_group_IT_number 60
_symmetry_cell_setting orthorhombic
_symmetry_space_group_name_Hall '-P 2n 2ab'
_symmetry_space_group_name_H-M 'P b c n'
_atom_sites_solution_hydrogens geom
_atom_sites_solution_primary direct
_atom_sites_solution_secondary difmap
_audit_creation_method SHELXL-97
_cell_angle_alpha 90.00
_cell_angle_beta 90.00
_cell_angle_gamma 90.00
_cell_formula_units_Z 4
_cell_length_a 8.3427(17)
_cell_length_b 18.809(4)
_cell_length_c 18.266(4)
_cell_measurement_reflns_used 9935
_cell_measurement_temperature 100(2)
_cell_measurement_theta_max 28
_cell_measurement_theta_min 2
_cell_volume 2866.3(11)
_computing_cell_refinement 'APEX2 v2008.4-0, Bruker AXS'
_computing_data_collection 'APEX2 v2008.4-0, Bruker AXS'
_computing_data_reduction
;
  SAINT-Bruker integration program embedded in APEX2 v2008.4-0, Bruker AXS
;
_computing_molecular_graphics 'XP, SHELXTL v. 6.1 (Bruker, 2000)'
_computing_publication_material 'XCIF, SHELXTL v. 6.1 (Bruker, 2000)'
_computing_structure_refinement 'SHELXL-97 (Sheldrick, 1997)'
_computing_structure_solution 'SHELXS-97 (Sheldrick, 1990)'
_diffrn_ambient_temperature 100(2)
_diffrn_detector_area_resol_mean 8.26
_diffrn_measured_fraction_theta_full 0.999
_diffrn_measured_fraction_theta_max 0.960
_diffrn_measurement_device_type 'Bruker SMART APEX CCD system'
_diffrn_measurement_method '\w rotations with narrow frames'
_diffrn_radiation_monochromator graphite
_diffrn_radiation_source 'fine-focus sealed tube'
_diffrn_radiation_type MoK\a
_diffrn_radiation_wavelength 0.71073
_diffrn_reflns_av_R_equivalents 0.0352
_diffrn_reflns_av_sigmaI/netI 0.0225
_diffrn_reflns_limit_h_max 11
_diffrn_reflns_limit_h_min -10
_diffrn_reflns_limit_k_max 25
_diffrn_reflns_limit_k_min -24
_diffrn_reflns_limit_l_max 24
_diffrn_reflns_limit_l_min -23
_diffrn_reflns_number 32491
_diffrn_reflns_theta_full 27.50
_diffrn_reflns_theta_max 28.62
_diffrn_reflns_theta_min 2.17
_diffrn_standards_decay_% 'no decay'
_exptl_absorpt_coefficient_mu 4.649
_exptl_absorpt_correction_T_max 0.7074
_exptl_absorpt_correction_T_min 0.4566
_exptl_absorpt_correction_type multi-scan
_exptl_absorpt_process_details
;
Absorption correction performed with SADABS program. This is based on the
method of Blessing: Blessing, R. H., Acta Crystallogr., Sect. A 1995, 51, 33.

SADABS: Area-Detector Absorption Correction. Bruker-AXS 
within SAINT+ package, v. 6.1 (2000).
;
_exptl_crystal_colour orange
_exptl_crystal_density_diffrn 1.562
_exptl_crystal_density_method 'not measured'
_exptl_crystal_description prism
_exptl_crystal_F_000 1368
_exptl_crystal_size_max 0.20
_exptl_crystal_size_mid 0.10
_exptl_crystal_size_min 0.08
_refine_diff_density_max 1.057
_refine_diff_density_min -1.122
_refine_diff_density_rms 0.112
_refine_ls_extinction_method none
_refine_ls_goodness_of_fit_ref 1.379
_refine_ls_hydrogen_treatment mixed
_refine_ls_matrix_type full
_refine_ls_number_parameters 189
_refine_ls_number_reflns 3536
_refine_ls_number_restraints 28
_refine_ls_restrained_S_all 1.381
_refine_ls_R_factor_all 0.0420
_refine_ls_R_factor_gt 0.0335
_refine_ls_shift/su_max 0.001
_refine_ls_shift/su_mean 0.000
_refine_ls_structure_factor_coef Fsqd
_refine_ls_weighting_details 'calc w=1/[\s^2^(Fo^2^)+(0.0000P)^2^+10.8278P] where P=(Fo^2^+2Fc^2^)/3'
_refine_ls_weighting_scheme calc
_refine_ls_wR_factor_gt 0.0609
_refine_ls_wR_factor_ref 0.0622
_reflns_number_gt 2944
_reflns_number_total 3536
_reflns_threshold_expression >2sigma(I)
_cod_data_source_file om5b00174_si_001.cif
_cod_data_source_block montse26b
_cod_depositor_comments 'Adding full bibliography for 4085838--4085841.cif.'
_cod_original_cell_volume 2866.2(10)
_cod_original_sg_symbol_H-M Pbcn
_cod_database_code 4085840

loop_
_symmetry_equiv_pos_as_xyz
'x, y, z'
'-x+1/2, -y+1/2, z+1/2'
'-x, y, -z+1/2'
'x+1/2, -y+1/2, -z'
'-x, -y, -z'
'x-1/2, y-1/2, -z-1/2'
'x, -y, z-1/2'
'-x-1/2, y-1/2, z'

loop_
_atom_site_label
_atom_site_type_symbol
_atom_site_fract_x
_atom_site_fract_y
_atom_site_fract_z
_atom_site_U_iso_or_equiv
_atom_site_adp_type
_atom_site_occupancy
_atom_site_symmetry_multiplicity
_atom_site_calc_flag
_atom_site_refinement_flags
_atom_site_disorder_assembly
_atom_site_disorder_group
Os1 Os 0.0000 0.376933(11) 0.2500 0.01308(6) Uani 1 2 d SD . .
P1 P 0.11086(13) 0.36152(5) 0.13350(6) 0.0125(2) Uani 1 1 d . A .
C1 C -0.0341(4) 0.3639(2) 0.0558(2) 0.0149(8) Uani 1 1 d . . .
H1 H -0.0743 0.4140 0.0538 0.018 Uiso 1 1 calc R A .
C2 C -0.1832(5) 0.3176(3) 0.0666(3) 0.0244(10) Uani 1 1 d . A .
H2A H -0.2670 0.3325 0.0323 0.037 Uiso 1 1 calc R . .
H2B H -0.2223 0.3229 0.1169 0.037 Uiso 1 1 calc R . .
H2C H -0.1558 0.2677 0.0576 0.037 Uiso 1 1 calc R . .
C3 C 0.0371(5) 0.3490(3) -0.0205(2) 0.0215(10) Uani 1 1 d . A .
H3A H 0.0761 0.2998 -0.0225 0.032 Uiso 1 1 calc R . .
H3B H 0.1263 0.3817 -0.0297 0.032 Uiso 1 1 calc R . .
H3C H -0.0458 0.3559 -0.0579 0.032 Uiso 1 1 calc R . .
C4 C 0.2259(5) 0.2776(2) 0.1212(2) 0.0156(8) Uani 1 1 d . . .
H4 H 0.2724 0.2784 0.0707 0.019 Uiso 1 1 calc R A .
C5 C 0.1263(6) 0.2098(2) 0.1280(3) 0.0254(10) Uani 1 1 d . A .
H5A H 0.1975 0.1684 0.1275 0.038 Uiso 1 1 calc R . .
H5B H 0.0513 0.2068 0.0868 0.038 Uiso 1 1 calc R . .
H5C H 0.0661 0.2108 0.1740 0.038 Uiso 1 1 calc R . .
C6 C 0.3671(6) 0.2747(2) 0.1756(2) 0.0224(10) Uani 1 1 d . A .
H6A H 0.3264 0.2642 0.2248 0.034 Uiso 1 1 calc R . .
H6B H 0.4223 0.3207 0.1761 0.034 Uiso 1 1 calc R . .
H6C H 0.4422 0.2374 0.1606 0.034 Uiso 1 1 calc R . .
C7 C 0.2655(5) 0.4291(2) 0.1069(2) 0.0152(8) Uani 1 1 d . . .
H7 H 0.3237 0.4406 0.1533 0.018 Uiso 1 1 calc R A .
C8 C 0.3968(5) 0.4091(2) 0.0517(2) 0.0214(9) Uani 1 1 d . A .
H8A H 0.3493 0.4037 0.0029 0.032 Uiso 1 1 calc R . .
H8B H 0.4469 0.3642 0.0665 0.032 Uiso 1 1 calc R . .
H8C H 0.4781 0.4467 0.0504 0.032 Uiso 1 1 calc R . .
C9 C 0.1863(5) 0.4991(2) 0.0831(2) 0.0212(9) Uani 1 1 d . A .
H9A H 0.2668 0.5371 0.0825 0.032 Uiso 1 1 calc R . .
H9B H 0.1010 0.5115 0.1177 0.032 Uiso 1 1 calc R . .
H9C H 0.1407 0.4935 0.0340 0.032 Uiso 1 1 calc R . .
N1 N 0.1608(12) 0.4623(4) 0.2824(9) 0.0100(15) Uani 0.50 1 d PU A -1
C10 C 0.3153(19) 0.4666(6) 0.3127(16) 0.017(2) Uani 0.50 1 d PU A -1
H10 H 0.3751 0.4255 0.3255 0.020 Uiso 0.50 1 calc PR A -1
C11 C 0.374(2) 0.5339(6) 0.3228(16) 0.027(4) Uani 0.50 1 d PU A -1
H11 H 0.4761 0.5448 0.3430 0.032 Uiso 0.50 1 calc PR A -1
S1 S 0.2400(4) 0.59452(15) 0.2941(3) 0.0230(7) Uani 0.50 1 d PU A -1
C12 C 0.1056(12) 0.5288(5) 0.2694(9) 0.0126(15) Uani 0.50 1 d PU A -1
C13 C -0.1254(13) 0.4723(2) 0.2242(12) 0.017(2) Uani 0.50 1 d PGDU A -1
C14 C -0.0453(8) 0.5354(3) 0.2391(8) 0.0164(18) Uani 0.50 1 d PGU A -1
C15 C -0.1170(8) 0.6002(2) 0.2227(4) 0.0210(15) Uani 0.50 1 d PGU A -1
H15 H -0.0623 0.6434 0.2329 0.025 Uiso 0.50 1 calc PR A -1
C16 C -0.2688(12) 0.6018(3) 0.1913(9) 0.028(3) Uani 0.50 1 d PGU A -1
H16 H -0.3178 0.6461 0.1801 0.033 Uiso 0.50 1 calc PR A -1
C17 C -0.3489(15) 0.5387(5) 0.1764(14) 0.032(4) Uani 0.50 1 d PGU A -1
H17 H -0.4527 0.5398 0.1550 0.039 Uiso 0.50 1 calc PR A -1
C18 C -0.2772(15) 0.4739(3) 0.1928(14) 0.022(3) Uani 0.50 1 d PGU A -1
H18 H -0.3320 0.4307 0.1826 0.027 Uiso 0.50 1 calc PR A -1

loop_
_atom_site_aniso_label
_atom_site_aniso_U_11
_atom_site_aniso_U_22
_atom_site_aniso_U_33
_atom_site_aniso_U_23
_atom_site_aniso_U_13
_atom_site_aniso_U_12
Os1 0.01715(10) 0.01090(10) 0.01120(10) 0.000 0.00074(11) 0.000
P1 0.0132(5) 0.0123(5) 0.0120(4) 0.0003(4) -0.0008(4) 0.0014(4)
C1 0.007(2) 0.020(2) 0.0175(19) 0.0000(16) -0.0029(14) 0.0017(15)
C2 0.014(2) 0.036(3) 0.023(2) -0.005(2) -0.0018(18) -0.006(2)
C3 0.015(2) 0.035(3) 0.015(2) -0.0027(18) -0.0035(16) 0.0027(18)
C4 0.019(2) 0.0140(19) 0.014(2) 0.0004(16) 0.0016(17) 0.0035(17)
C5 0.036(3) 0.015(2) 0.025(2) -0.0016(18) 0.003(2) 0.002(2)
C6 0.023(2) 0.023(2) 0.022(2) 0.0001(19) -0.0027(19) 0.0094(19)
C7 0.015(2) 0.017(2) 0.014(2) -0.0004(16) 0.0012(16) 0.0001(17)
C8 0.016(2) 0.028(2) 0.020(2) -0.0001(19) 0.0051(18) 0.0009(19)
C9 0.026(2) 0.016(2) 0.021(2) 0.0037(18) 0.0038(19) 0.0005(19)
N1 0.006(4) 0.0182(15) 0.006(5) 0.000(4) -0.003(4) -0.002(2)
C10 0.009(5) 0.024(2) 0.019(6) 0.001(5) -0.009(5) -0.008(3)
C11 0.018(5) 0.026(4) 0.036(12) 0.008(7) -0.010(5) -0.015(3)
S1 0.0237(15) 0.0206(12) 0.025(2) -0.0009(11) -0.0025(12) -0.0081(10)
C12 0.013(5) 0.0171(18) 0.007(4) 0.001(3) 0.001(5) -0.0021(17)
C13 0.017(5) 0.020(3) 0.013(6) -0.002(4) -0.005(5) -0.002(3)
C14 0.016(7) 0.015(2) 0.019(9) 0.001(4) -0.004(7) 0.0023(19)
C15 0.025(4) 0.019(3) 0.019(4) 0.006(3) 0.003(3) 0.008(3)
C16 0.028(5) 0.039(4) 0.017(8) 0.002(5) 0.000(5) 0.021(4)
C17 0.021(7) 0.055(6) 0.020(10) 0.007(8) -0.009(6) 0.008(4)
C18 0.013(6) 0.040(4) 0.014(7) -0.007(5) -0.001(6) -0.001(3)

loop_
_atom_type_symbol
_atom_type_description
_atom_type_scat_dispersion_real
_atom_type_scat_dispersion_imag
_atom_type_scat_source
C C 0.0033 0.0016 'International Tables Vol C Tables 4.2.6.8 and 6.1.1.4'
H H 0.0000 0.0000 'International Tables Vol C Tables 4.2.6.8 and 6.1.1.4'
N N 0.0061 0.0033 'International Tables Vol C Tables 4.2.6.8 and 6.1.1.4'
P P 0.1023 0.0942 'International Tables Vol C Tables 4.2.6.8 and 6.1.1.4'
S S 0.1246 0.1234 'International Tables Vol C Tables 4.2.6.8 and 6.1.1.4'
Os Os -1.2165 7.6030 'International Tables Vol C Tables 4.2.6.8 and 6.1.1.4'

loop_
_geom_angle_atom_site_label_1
_geom_angle_atom_site_label_2
_geom_angle_atom_site_label_3
_geom_angle
_geom_angle_site_symmetry_1
_geom_angle_site_symmetry_3
C13 Os1 C13 65.3(4) 3 .
C13 Os1 N1 9.8(3) 3 .
C13 Os1 N1 75.0(3) . .
C13 Os1 N1 75.0(3) 3 3
C13 Os1 N1 9.8(3) . 3
N1 Os1 N1 84.8(4) . 3
C13 Os1 P1 95.6(6) 3 3
C13 Os1 P1 96.4(6) . 3
N1 Os1 P1 95.0(5) . 3
N1 Os1 P1 95.5(5) 3 3
C13 Os1 P1 96.4(6) 3 .
C13 Os1 P1 95.6(6) . .
N1 Os1 P1 95.5(5) . .
N1 Os1 P1 95.0(5) 3 .
P1 Os1 P1 165.76(5) 3 .
C4 P1 C1 105.26(19) . .
C4 P1 C7 100.9(2) . .
C1 P1 C7 103.44(19) . .
C4 P1 Os1 114.77(14) . .
C1 P1 Os1 115.66(13) . .
C7 P1 Os1 115.07(14) . .
C2 C1 C3 109.0(3) . .
C2 C1 P1 114.5(3) . .
C3 C1 P1 115.7(3) . .
C2 C1 H1 105.6 . .
C3 C1 H1 105.6 . .
P1 C1 H1 105.6 . .
C1 C2 H2A 109.5 . .
C1 C2 H2B 109.5 . .
H2A C2 H2B 109.5 . .
C1 C2 H2C 109.5 . .
H2A C2 H2C 109.5 . .
H2B C2 H2C 109.5 . .
C1 C3 H3A 109.5 . .
C1 C3 H3B 109.5 . .
H3A C3 H3B 109.5 . .
C1 C3 H3C 109.5 . .
H3A C3 H3C 109.5 . .
H3B C3 H3C 109.5 . .
C5 C4 C6 109.5(4) . .
C5 C4 P1 114.7(3) . .
C6 C4 P1 110.2(3) . .
C5 C4 H4 107.4 . .
C6 C4 H4 107.4 . .
P1 C4 H4 107.4 . .
C4 C5 H5A 109.5 . .
C4 C5 H5B 109.5 . .
H5A C5 H5B 109.5 . .
C4 C5 H5C 109.5 . .
H5A C5 H5C 109.5 . .
H5B C5 H5C 109.5 . .
C4 C6 H6A 109.5 . .
C4 C6 H6B 109.5 . .
H6A C6 H6B 109.5 . .
C4 C6 H6C 109.5 . .
H6A C6 H6C 109.5 . .
H6B C6 H6C 109.5 . .
C9 C7 C8 109.3(3) . .
C9 C7 P1 111.0(3) . .
C8 C7 P1 119.7(3) . .
C9 C7 H7 105.2 . .
C8 C7 H7 105.2 . .
P1 C7 H7 105.2 . .
C7 C8 H8A 109.5 . .
C7 C8 H8B 109.5 . .
H8A C8 H8B 109.5 . .
C7 C8 H8C 109.5 . .
H8A C8 H8C 109.5 . .
H8B C8 H8C 109.5 . .
C7 C9 H9A 109.5 . .
C7 C9 H9B 109.5 . .
H9A C9 H9B 109.5 . .
C7 C9 H9C 109.5 . .
H9A C9 H9C 109.5 . .
H9B C9 H9C 109.5 . .
C12 N1 C10 109.1(7) . .
C12 N1 Os1 115.1(6) . .
C10 N1 Os1 135.7(6) . .
C11 C10 N1 115.8(9) . .
C11 C10 H10 122.1 . .
N1 C10 H10 122.1 . .
C10 C11 S1 110.3(9) . .
C10 C11 H11 124.9 . .
S1 C11 H11 124.9 . .
C11 S1 C12 91.6(5) . .
N1 C12 C14 117.6(7) . .
N1 C12 S1 113.2(7) . .
C14 C12 S1 129.1(7) . .
C14 C13 C18 120.0 . .
C14 C13 Os1 116.1(4) . .
C18 C13 Os1 123.9(4) . .
C12 C14 C15 123.9(6) . .
C12 C14 C13 116.1(6) . .
C15 C14 C13 120.0 . .
C14 C15 C16 120.0 . .
C14 C15 H15 120.0 . .
C16 C15 H15 120.0 . .
C15 C16 C17 120.0 . .
C15 C16 H16 120.0 . .
C17 C16 H16 120.0 . .
C18 C17 C16 120.0 . .
C18 C17 H17 120.0 . .
C16 C17 H17 120.0 . .
C17 C18 C13 120.0 . .
C17 C18 H18 120.0 . .
C13 C18 H18 120.0 . .

loop_
_geom_bond_atom_site_label_1
_geom_bond_atom_site_label_2
_geom_bond_distance
_geom_bond_site_symmetry_2
Os1 C13 2.129(4) 3
Os1 C13 2.129(4) .
Os1 N1 2.174(8) .
Os1 N1 2.174(8) 3
Os1 P1 2.3383(11) 3
Os1 P1 2.3384(11) .
P1 C4 1.861(4) .
P1 C1 1.866(4) .
P1 C7 1.875(4) .
C1 C2 1.531(6) .
C1 C3 1.542(6) .
C1 H1 1.0000 .
C2 H2A 0.9800 .
C2 H2B 0.9800 .
C2 H2C 0.9800 .
C3 H3A 0.9800 .
C3 H3B 0.9800 .
C3 H3C 0.9800 .
C4 C5 1.527(6) .
C4 C6 1.542(6) .
C4 H4 1.0000 .
C5 H5A 0.9800 .
C5 H5B 0.9800 .
C5 H5C 0.9800 .
C6 H6A 0.9800 .
C6 H6B 0.9800 .
C6 H6C 0.9800 .
C7 C9 1.536(6) .
C7 C8 1.536(6) .
C7 H7 1.0000 .
C8 H8A 0.9800 .
C8 H8B 0.9800 .
C8 H8C 0.9800 .
C9 H9A 0.9800 .
C9 H9B 0.9800 .
C9 H9C 0.9800 .
N1 C12 1.354(11) .
N1 C10 1.406(11) .
C10 C11 1.370(13) .
C10 H10 0.9500 .
C11 S1 1.681(13) .
C11 H11 0.9500 .
S1 C12 1.729(9) .
C12 C14 1.381(11) .
C13 C14 1.3900 .
C13 C18 1.3900 .
C14 C15 1.3900 .
C15 C16 1.3900 .
C15 H15 0.9500 .
C16 C17 1.3900 .
C16 H16 0.9500 .
C17 C18 1.3900 .
C17 H17 0.9500 .
C18 H18 0.9500 .
